data_1528661
loop_
_publ_author_name
'de la Calle, C.'
'Aguadero, A.'
'Alonso, J.A.'
'Fernandez-Diaz, M.T.'

_publ_section_title
;
 Correlation between reconstructive phase transitions and transport
 properties from Sr Co O2.5 brownmillerite: A neutron diffraction study
;
_journal_name_full 'Solid State Sciences'
_journal_page_first 1924
_journal_page_last 1935
_journal_volume 10
_journal_year 2008
_chemical_formula_sum 'Co O2.5 Sr'
_chemical_name_systematic 'Sr Co O2.5'
_space_group_IT_number 46
_symmetry_space_group_name_Hall 'I 2 -2a'
_symmetry_space_group_name_H-M 'I m a 2'
_cell_angle_alpha 90
_cell_angle_beta 90
_cell_angle_gamma 90
_cell_formula_units_Z 8
_cell_length_a 15.7782
_cell_length_b 5.5739
_cell_length_c 5.47
_cell_volume 481.065
_citation_journal_id_ASTM SSSCFJ
_cod_data_source_file delaCalle_SSSCFJ_2008_1632.cif
_cod_data_source_block Co1O2.5Sr1
_cod_original_cell_volume 481.0652
_cod_original_formula_sum 'Co1 O2.5 Sr1'
_cod_database_code 1528661

loop_
_symmetry_equiv_pos_as_xyz
x,y,z
-x,-y,z
-x+1/2,y,z
x+1/2,-y,z
x+1/2,y+1/2,z+1/2
-x+1/2,-y+1/2,z+1/2
-x+1,y+1/2,z+1/2
x+1,-y+1/2,z+1/2

loop_
_atom_site_label
_atom_site_type_symbol
_atom_site_fract_x
_atom_site_fract_y
_atom_site_fract_z
_atom_site_occupancy
_atom_site_U_iso_or_equiv
Co1 Co+3 0 0 0 1 0.0
O3 O-2 0.25 0.8716 0.624 1 0.0
Sr1 Sr+2 0.1116 0.0102 0.496 1 0.0
Co2 Co+3 0.25 0.937 0.976 1 0.0
O2 O-2 0.1425 0.0376 -0.008 1 0.0
O1 O-2 0.9945 0.2544 0.247 1 0.0
